data_7209405
loop_
_publ_author_name
'Poettgen, R.'

_publ_section_title
;
 Er2 Au2 Sn and other ternary rare earth metal gold stannides with ordered
 Zr3 Al2-type structure
;
_journal_name_full
;
Zeitschrift fuer Naturforschung, Teil B. Anorganische Chemie, Organische
 Chemie (42,1987-)
;
_journal_page_first 1309
_journal_page_last 1313
_journal_volume 49
_journal_year 1994
_chemical_formula_sum 'Au2 Er2 Sn'
_space_group_IT_number 136
_symmetry_space_group_name_Hall '-P 4n 2n'
_symmetry_space_group_name_H-M 'P 42/m n m'
_cell_angle_alpha 90
_cell_angle_beta 90
_cell_angle_gamma 90
_cell_formula_units_Z 4
_cell_length_a 7.782
_cell_length_b 7.782
_cell_length_c 7.396
_cell_volume 447.898
_citation_journal_id_ASTM ZNBSEN
_cod_data_source_file gold_484.cif
_cod_data_source_block Au2Er2Sn1
_cod_original_cell_volume 447.8983
_cod_original_formula_sum 'Au2 Er2 Sn1'
_cod_database_code 7209405

loop_
_symmetry_equiv_pos_as_xyz
x,y,z
-y+1/2,x+1/2,z+1/2
-x,-y,z
y+1/2,-x+1/2,z+1/2
x+1/2,-y+1/2,-z+1/2
y,x,-z
-x+1/2,y+1/2,-z+1/2
-y,-x,-z
-x,-y,-z
y-1/2,-x-1/2,-z-1/2
x,y,-z
-y-1/2,x-1/2,-z-1/2
-x-1/2,y-1/2,z-1/2
-y,-x,z
x-1/2,-y-1/2,z-1/2
y,x,z

loop_
_atom_site_label
_atom_site_type_symbol
_atom_site_fract_x
_atom_site_fract_y
_atom_site_fract_z
_atom_site_occupancy
_atom_site_U_iso_or_equiv
Au1 Au 0.3724 0.3724 0.2784 1 0.0
Er2 Er 0.3427 0.6573 0 1 0.0
Sn1 Sn 0 0.5 0.25 1 0.0
Er1 Er 0.1836 0.1836 0 1 0.0
